data_7044384
loop_
_publ_author_name
'Izod, Keith'
'Evans, Peter'
'Waddell, Paul G.'

_publ_section_title
;
 Desolvation and aggregation of sterically demanding alkali metal
 diarylphosphides
;
_journal_name_full 'Dalton Trans.'
_journal_paper_doi 10.1039/C7DT02238G
_journal_year 2017
_chemical_formula_moiety 'C30 H46 Li O3 P'
_chemical_formula_sum 'C30 H46 Li O3 P'
_chemical_formula_weight 492.58
_space_group_crystal_system monoclinic
_space_group_IT_number 14
_space_group_name_Hall '-P 2ybc'
_space_group_name_H-M_alt 'P 1 21/c 1'
_symmetry_space_group_name_Hall '-P 2ybc'
_symmetry_space_group_name_H-M 'P 1 21/c 1'
_atom_sites_solution_hydrogens geom
_atom_sites_solution_primary dual
_audit_creation_date 2017-03-28
_audit_creation_method
;
Olex2 1.2
(compiled Mar  2 2017 14:00:58 for OlexSys, GUI svn.r5324)
;
_audit_update_record
;
2017-06-20 deposited with the CCDC.
2017-07-20 downloaded from the CCDC.
;
_cell_angle_alpha 90
_cell_angle_beta 102.935(4)
_cell_angle_gamma 90
_cell_formula_units_Z 4
_cell_length_a 9.0626(3)
_cell_length_b 17.2694(7)
_cell_length_c 19.2321(6)
_cell_measurement_reflns_used 6490
_cell_measurement_temperature 150.0(2)
_cell_measurement_theta_max 26.5410
_cell_measurement_theta_min 3.7060
_cell_volume 2933.55(18)
_computing_cell_refinement 'CrysAlisPro 1.171.38.42b (Rigaku OD, 2015)'
_computing_data_collection 'CrysAlisPro 1.171.38.42b (Rigaku OD, 2015)'
_computing_data_reduction 'CrysAlisPro 1.171.38.42b (Rigaku OD, 2015)'
_computing_molecular_graphics 'Olex2 (Dolomanov et al., 2009)'
_computing_publication_material 'Olex2 (Dolomanov et al., 2009)'
_computing_structure_refinement 'XL (Sheldrick, 2008)'
_computing_structure_solution 'ShelXT (Sheldrick, 2015)'
_diffrn_ambient_environment N~2~
_diffrn_ambient_temperature 150.0(2)
_diffrn_detector 'CCD plate'
_diffrn_detector_area_resol_mean 10.3968
_diffrn_detector_type Atlas
_diffrn_measured_fraction_theta_full 0.990
_diffrn_measured_fraction_theta_max 0.856
_diffrn_measurement_details
;
List of Runs (angles in degrees, time in seconds):

  # Type    Start    End  Width  t~exp~   \w     \q     \k     \f   Frames
#--------------------------------------------------------------------------
  1  \w    -71.00  56.00   1.00   12.50    --   10.16 -19.00-150.00  127
  2  \w    -66.00  37.00   1.00   12.50    --   10.16 -38.00 150.00  103
  3  \w    -23.00  26.00   1.00   12.50    --   -9.14 -84.00 102.00   49
  4  \w    -16.00  25.00   1.00   12.50    --   10.16  38.00 -60.00   41
;
_diffrn_measurement_device 'four-circle diffractometer'
_diffrn_measurement_device_type 'Xcalibur, Atlas, Gemini ultra'
_diffrn_measurement_method '\w scans'
_diffrn_orient_matrix_type 'CrysAlisPro convention (1999,Acta A55,543-557)'
_diffrn_orient_matrix_UB_11 0.0089832000
_diffrn_orient_matrix_UB_12 0.0344926000
_diffrn_orient_matrix_UB_13 -0.0186558000
_diffrn_orient_matrix_UB_21 -0.0618333000
_diffrn_orient_matrix_UB_22 -0.0108821000
_diffrn_orient_matrix_UB_23 -0.0279278000
_diffrn_orient_matrix_UB_31 -0.0504356000
_diffrn_orient_matrix_UB_32 0.0194692000
_diffrn_orient_matrix_UB_33 0.0174338000
_diffrn_radiation_monochromator graphite
_diffrn_radiation_probe x-ray
_diffrn_radiation_type MoK\a
_diffrn_radiation_wavelength 0.71073
_diffrn_reflns_av_R_equivalents 0.0366
_diffrn_reflns_av_unetI/netI 0.0433
_diffrn_reflns_Laue_measured_fraction_full 0.990
_diffrn_reflns_Laue_measured_fraction_max 0.856
_diffrn_reflns_limit_h_max 10
_diffrn_reflns_limit_h_min -11
_diffrn_reflns_limit_k_max 20
_diffrn_reflns_limit_k_min -23
_diffrn_reflns_limit_l_max 26
_diffrn_reflns_limit_l_min -23
_diffrn_reflns_number 23834
_diffrn_reflns_point_group_measured_fraction_full 0.990
_diffrn_reflns_point_group_measured_fraction_max 0.856
_diffrn_reflns_theta_full 26.000
_diffrn_reflns_theta_max 28.835
_diffrn_reflns_theta_min 3.308
_diffrn_source 'fine-focus sealed X-ray tube'
_diffrn_source_type 'Enhance (Mo) X-ray Source'
_exptl_absorpt_coefficient_mu 0.120
_exptl_absorpt_correction_T_max 0.982
_exptl_absorpt_correction_T_min 0.973
_exptl_absorpt_correction_type analytical
_exptl_absorpt_process_details
;
CrysAlisPro 1.171.38.42b (Rigaku Oxford Diffraction, 2015)
Analytical numeric absorption correction using a multifaceted crystal
            model based on expressions derived by R.C. Clark & J.S. Reid.
(Clark, R. C. & Reid, J. S. (1995). Acta Cryst. A51, 887-897)
Empirical absorption correction using spherical harmonics,
 implemented in SCALE3 ABSPACK scaling algorithm.
;
_exptl_crystal_colour orange
_exptl_crystal_colour_primary orange
_exptl_crystal_density_diffrn 1.115
_exptl_crystal_description block
_exptl_crystal_F_000 1072
_exptl_crystal_size_max 0.38
_exptl_crystal_size_mid 0.25
_exptl_crystal_size_min 0.18
_refine_diff_density_max 0.246
_refine_diff_density_min -0.213
_refine_diff_density_rms 0.040
_refine_ls_extinction_method none
_refine_ls_goodness_of_fit_ref 1.032
_refine_ls_hydrogen_treatment constr
_refine_ls_matrix_type full
_refine_ls_number_parameters 367
_refine_ls_number_reflns 6573
_refine_ls_number_restraints 160
_refine_ls_restrained_S_all 1.027
_refine_ls_R_factor_all 0.0944
_refine_ls_R_factor_gt 0.0533
_refine_ls_shift/su_max 0.001
_refine_ls_shift/su_mean 0.000
_refine_ls_structure_factor_coef Fsqd
_refine_ls_weighting_details 'w=1/[\s^2^(Fo^2^)+(0.0652P)^2^+0.7813P] where P=(Fo^2^+2Fc^2^)/3'
_refine_ls_weighting_scheme calc
_refine_ls_wR_factor_gt 0.1262
_refine_ls_wR_factor_ref 0.1489
_reflns_Friedel_coverage 0.000
_reflns_number_gt 4288
_reflns_number_total 6573
_reflns_threshold_expression 'I > 2\s(I)'
_cod_data_source_file c7dt02238g2.cif
_cod_data_source_block 8b
_cod_original_cell_volume 2933.56(19)
_cod_database_code 7044384
_shelx_shelxl_version_number 2014/7
_chemical_oxdiff_formula 'C30 H46 Li1 O3 P1'
_shelx_space_group_comment
;
The symmetry employed for this shelxl refinement is uniquely defined
by the following loop, which should always be used as a source of
symmetry information in preference to the above space-group names.
They are only intended as comments.
;
_reflns_odcompleteness_completeness 99.68
_reflns_odcompleteness_iscentric 1
_reflns_odcompleteness_theta 25.30
_olex2_refinement_description
;
1. Fixed Uiso
 At 1.2 times of:
  All C(H) groups, All C(H,H) groups
 At 1.5 times of:
  All C(H,H,H) groups
2. Uiso/Uaniso restraints and constraints
C30A \\sim O3A \\sim O3B \\sim C27B \\sim C29A \\sim C28B \\sim C28A \\sim C29B
\\sim C27A \\sim C30B: within 2A with sigma of 0.04 and sigma for terminal
atoms of 0.08
3. Same fragment restrains
{O3A, C27A, C28A, C29A, C30A} sigma for 1-2: 0.02, 1-3: 0.02
as
{O3B, C30B, C29B, C28B, C27B}
4. Others
 Fixed Sof: O3A(0.47312) C27A(0.47312) H27A(0.47312) H27B(0.47312)
 C28A(0.47312) H28A(0.47312) H28B(0.47312) C29A(0.47312) H29A(0.47312)
 H29B(0.47312) C30A(0.47312) H30A(0.47312) H30B(0.47312) O3B(0.52688)
 C30B(0.52688) H30C(0.52688) H30D(0.52688) C29B(0.52688) H29C(0.52688)
 H29D(0.52688) C28B(0.52688) H28C(0.52688) H28D(0.52688) C27B(0.52688)
 H27C(0.52688) H27D(0.52688)
5.a Secondary CH2 refined with riding coordinates:
 C19(H19A,H19B), C20(H20A,H20B), C21(H21A,H21B), C22(H22A,H22B), C23(H23A,
 H23B), C24(H24A,H24B), C25(H25A,H25B), C26(H26A,H26B), C27A(H27A,H27B),
 C28A(H28A,H28B), C29A(H29A,H29B), C30A(H30A,H30B), C30B(H30C,H30D), C29B(H29C,
 H29D), C28B(H28C,H28D), C27B(H27C,H27D)
5.b Aromatic/amide H refined with riding coordinates:
 C3(H3), C5(H5), C12(H12), C14(H14)
5.c Idealised Me refined as rotating group:
 C7(H7A,H7B,H7C), C8(H8A,H8B,H8C), C9(H9A,H9B,H9C), C16(H16A,H16B,H16C),
 C17(H17A,H17B,H17C), C18(H18A,H18B,H18C)
;
_olex2_submission_special_instructions 'No special instructions were received'
_oxdiff_exptl_absorpt_empirical_details
;
Empirical correction (ABSPACK) includes:
- Absorption correction using spherical harmonics
- Frame scaling
;
_oxdiff_exptl_absorpt_empirical_full_max 1.038
_oxdiff_exptl_absorpt_empirical_full_min 0.969

loop_
_space_group_symop_operation_xyz
'x, y, z'
'-x, y+1/2, -z+1/2'
'-x, -y, -z'
'x, -y-1/2, z-1/2'

loop_
_atom_site_label
_atom_site_type_symbol
_atom_site_fract_x
_atom_site_fract_y
_atom_site_fract_z
_atom_site_U_iso_or_equiv
_atom_site_adp_type
_atom_site_occupancy
_atom_site_site_symmetry_order
_atom_site_calc_flag
_atom_site_refinement_flags_posn
_atom_site_refinement_flags_adp
_atom_site_refinement_flags_occupancy
_atom_site_disorder_assembly
_atom_site_disorder_group
P1 P 0.56667(6) 0.28352(3) 0.32368(3) 0.03994(16) Uani 1 1 d . . . . .
O1 O 0.39652(16) 0.41386(8) 0.18239(7) 0.0476(4) Uani 1 1 d . . . . .
O2 O 0.15976(16) 0.34106(10) 0.24953(7) 0.0560(4) Uani 1 1 d . . . . .
C1 C 0.7300(2) 0.30461(11) 0.39510(9) 0.0365(4) Uani 1 1 d . . . . .
C2 C 0.8106(2) 0.24927(12) 0.44371(10) 0.0400(4) Uani 1 1 d . . . . .
C3 C 0.9408(2) 0.27095(12) 0.49296(10) 0.0438(5) Uani 1 1 d . . . . .
H3 H 0.9903 0.2340 0.5250 0.053 Uiso 1 1 calc R . . . .
C4 C 1.0000(2) 0.34474(13) 0.49639(10) 0.0448(5) Uani 1 1 d . . . . .
C5 C 0.9268(2) 0.39738(12) 0.44611(10) 0.0446(5) Uani 1 1 d . . . . .
H5 H 0.9664 0.4471 0.4461 0.053 Uiso 1 1 calc R . . . .
C6 C 0.7967(2) 0.37876(12) 0.39577(10) 0.0400(4) Uani 1 1 d . . . . .
C7 C 0.7644(2) 0.16551(12) 0.43995(12) 0.0517(5) Uani 1 1 d . . . . .
H7A H 0.6718 0.1600 0.4559 0.077 Uiso 1 1 calc GR . . . .
H7B H 0.8424 0.1354 0.4699 0.077 Uiso 1 1 calc GR . . . .
H7C H 0.7493 0.1477 0.3916 0.077 Uiso 1 1 calc GR . . . .
C8 C 1.1396(3) 0.36680(15) 0.55189(12) 0.0604(6) Uani 1 1 d . . . . .
H8A H 1.1104 0.3853 0.5939 0.091 Uiso 1 1 calc GR . . . .
H8B H 1.1935 0.4068 0.5333 0.091 Uiso 1 1 calc GR . . . .
H8C H 1.2038 0.3223 0.5638 0.091 Uiso 1 1 calc GR . . . .
C9 C 0.7332(3) 0.43785(13) 0.33945(12) 0.0536(6) Uani 1 1 d . . . . .
H9A H 0.7298 0.4163 0.2931 0.080 Uiso 1 1 calc GR . . . .
H9B H 0.7965 0.4830 0.3462 0.080 Uiso 1 1 calc GR . . . .
H9C H 0.6327 0.4519 0.3432 0.080 Uiso 1 1 calc GR . . . .
C10 C 0.4446(2) 0.21230(11) 0.35328(10) 0.0391(4) Uani 1 1 d . . . . .
C11 C 0.3721(2) 0.15781(12) 0.30192(11) 0.0436(5) Uani 1 1 d . . . . .
C12 C 0.2639(2) 0.10770(13) 0.31738(13) 0.0539(6) Uani 1 1 d . . . . .
H12 H 0.2182 0.0723 0.2828 0.065 Uiso 1 1 calc R . . . .
C13 C 0.2214(2) 0.10832(15) 0.38189(14) 0.0595(6) Uani 1 1 d . . . . .
C14 C 0.2909(2) 0.16201(14) 0.43190(13) 0.0553(6) Uani 1 1 d . . . . .
H14 H 0.2633 0.1638 0.4756 0.066 Uiso 1 1 calc R . . . .
C15 C 0.4004(2) 0.21347(12) 0.41961(11) 0.0458(5) Uani 1 1 d . . . . .
C16 C 0.4090(3) 0.15362(14) 0.22948(11) 0.0565(6) Uani 1 1 d . . . . .
H16A H 0.3705 0.1989 0.2024 0.085 Uiso 1 1 calc GR . . . .
H16B H 0.3633 0.1082 0.2049 0.085 Uiso 1 1 calc GR . . . .
H16C H 0.5168 0.1511 0.2349 0.085 Uiso 1 1 calc GR . . . .
C17 C 0.1018(3) 0.05288(19) 0.39687(18) 0.0879(9) Uani 1 1 d . . . . .
H17A H 0.0042 0.0677 0.3690 0.132 Uiso 1 1 calc GR . . . .
H17B H 0.1008 0.0548 0.4466 0.132 Uiso 1 1 calc GR . . . .
H17C H 0.1249 0.0012 0.3844 0.132 Uiso 1 1 calc GR . . . .
C18 C 0.4630(3) 0.27267(13) 0.47572(12) 0.0571(6) Uani 1 1 d . . . . .
H18A H 0.5674 0.2612 0.4961 0.086 Uiso 1 1 calc GR . . . .
H18B H 0.4065 0.2713 0.5124 0.086 Uiso 1 1 calc GR . . . .
H18C H 0.4552 0.3232 0.4545 0.086 Uiso 1 1 calc GR . . . .
C19 C 0.4692(3) 0.36426(13) 0.14060(11) 0.0534(6) Uani 1 1 d . . . . .
H19A H 0.3954 0.3327 0.1085 0.064 Uiso 1 1 calc R . . . .
H19B H 0.5416 0.3305 0.1710 0.064 Uiso 1 1 calc R . . . .
C20 C 0.5473(3) 0.41838(14) 0.09975(12) 0.0582(6) Uani 1 1 d . . . . .
H20A H 0.5627 0.3944 0.0563 0.070 Uiso 1 1 calc R . . . .
H20B H 0.6443 0.4350 0.1284 0.070 Uiso 1 1 calc R . . . .
C21 C 0.4377(3) 0.48535(13) 0.08339(11) 0.0508(5) Uani 1 1 d . . . . .
H21A H 0.4898 0.5333 0.0781 0.061 Uiso 1 1 calc R . . . .
H21B H 0.3608 0.4759 0.0403 0.061 Uiso 1 1 calc R . . . .
C22 C 0.3698(3) 0.48762(13) 0.14815(12) 0.0522(5) Uani 1 1 d . . . . .
H22A H 0.4168 0.5283 0.1804 0.063 Uiso 1 1 calc R . . . .
H22B H 0.2620 0.4978 0.1341 0.063 Uiso 1 1 calc R . . . .
C23 C 0.0757(3) 0.32743(17) 0.17930(12) 0.0650(7) Uani 1 1 d . . . . .
H23A H 0.1253 0.2886 0.1561 0.078 Uiso 1 1 calc R . . . .
H23B H 0.0663 0.3747 0.1514 0.078 Uiso 1 1 calc R . . . .
C24 C -0.0774(3) 0.29945(17) 0.18597(14) 0.0686(7) Uani 1 1 d . . . . .
H24A H -0.1468 0.3423 0.1854 0.082 Uiso 1 1 calc R . . . .
H24B H -0.1203 0.2637 0.1479 0.082 Uiso 1 1 calc R . . . .
C25 C -0.0429(3) 0.25965(19) 0.25705(14) 0.0736(8) Uani 1 1 d . . . . .
H25A H -0.1312 0.2580 0.2777 0.088 Uiso 1 1 calc R . . . .
H25B H -0.0067 0.2073 0.2532 0.088 Uiso 1 1 calc R . . . .
C26 C 0.0777(3) 0.3096(2) 0.29969(13) 0.0737(8) Uani 1 1 d . . . . .
H26A H 0.0336 0.3509 0.3226 0.088 Uiso 1 1 calc R . . . .
H26B H 0.1446 0.2795 0.3362 0.088 Uiso 1 1 calc R . . . .
Li1 Li 0.3638(4) 0.3844(2) 0.27533(17) 0.0460(8) Uani 1 1 d . . . . .
O3A O 0.337(3) 0.4850(13) 0.3258(6) 0.055(3) Uani 0.4731 1 d D U P A 1
C27A C 0.1920(19) 0.5278(10) 0.3068(6) 0.085(5) Uani 0.4731 1 d D U P A 1
H27A H 0.1081 0.4977 0.3162 0.102 Uiso 0.4731 1 calc R . P A 1
H27B H 0.1691 0.5446 0.2574 0.102 Uiso 0.4731 1 calc R . P A 1
C28A C 0.2328(9) 0.5960(4) 0.3588(5) 0.076(2) Uani 0.4731 1 d D U P A 1
H28A H 0.1449 0.6261 0.3631 0.091 Uiso 0.4731 1 calc R . P A 1
H28B H 0.3091 0.6296 0.3467 0.091 Uiso 0.4731 1 calc R . P A 1
C29A C 0.2976(11) 0.5444(7) 0.4279(4) 0.099(3) Uani 0.4731 1 d D U P A 1
H29A H 0.3412 0.5751 0.4697 0.119 Uiso 0.4731 1 calc R . P A 1
H29B H 0.2236 0.5084 0.4386 0.119 Uiso 0.4731 1 calc R . P A 1
C30A C 0.4100(8) 0.5075(5) 0.3971(4) 0.068(2) Uani 0.4731 1 d D U P A 1
H30A H 0.4924 0.5431 0.3961 0.082 Uiso 0.4731 1 calc R . P A 1
H30B H 0.4509 0.4624 0.4249 0.082 Uiso 0.4731 1 calc R . P A 1
O3B O 0.322(3) 0.4734(12) 0.3298(6) 0.064(5) Uani 0.5269 1 d D U P A 2
C30B C 0.2166(16) 0.5335(9) 0.2983(5) 0.066(3) Uani 0.5269 1 d D U P A 2
H30C H 0.1294 0.5119 0.2653 0.079 Uiso 0.5269 1 calc R . P A 2
H30D H 0.2646 0.5716 0.2735 0.079 Uiso 0.5269 1 calc R . P A 2
C29B C 0.1725(9) 0.5684(4) 0.3633(4) 0.085(2) Uani 0.5269 1 d D U P A 2
H29C H 0.1028 0.5358 0.3817 0.102 Uiso 0.5269 1 calc R . P A 2
H29D H 0.1309 0.6202 0.3543 0.102 Uiso 0.5269 1 calc R . P A 2
C28B C 0.3418(10) 0.5687(4) 0.4148(4) 0.088(3) Uani 0.5269 1 d D U P A 2
H28C H 0.4147 0.5980 0.3955 0.105 Uiso 0.5269 1 calc R . P A 2
H28D H 0.3439 0.5844 0.4634 0.105 Uiso 0.5269 1 calc R . P A 2
C27B C 0.3549(8) 0.4815(4) 0.4060(3) 0.0619(18) Uani 0.5269 1 d D U P A 2
H27C H 0.4559 0.4631 0.4276 0.074 Uiso 0.5269 1 calc R . P A 2
H27D H 0.2818 0.4538 0.4266 0.074 Uiso 0.5269 1 calc R . P A 2

loop_
_atom_site_aniso_label
_atom_site_aniso_U_11
_atom_site_aniso_U_22
_atom_site_aniso_U_33
_atom_site_aniso_U_23
_atom_site_aniso_U_13
_atom_site_aniso_U_12
P1 0.0440(3) 0.0437(3) 0.0274(3) 0.0005(2) -0.0021(2) 0.0012(2)
O1 0.0644(9) 0.0451(8) 0.0333(7) 0.0055(6) 0.0108(7) 0.0123(7)
O2 0.0467(8) 0.0825(12) 0.0347(8) -0.0043(7) 0.0000(6) 0.0021(8)
C1 0.0401(10) 0.0422(11) 0.0249(9) -0.0030(8) 0.0025(8) 0.0066(8)
C2 0.0459(11) 0.0419(11) 0.0302(10) -0.0014(8) 0.0041(8) 0.0074(9)
C3 0.0471(11) 0.0507(13) 0.0292(10) 0.0007(9) -0.0006(9) 0.0117(9)
C4 0.0428(11) 0.0588(14) 0.0295(10) -0.0093(9) 0.0014(8) 0.0063(10)
C5 0.0485(11) 0.0454(12) 0.0375(11) -0.0092(9) 0.0047(9) -0.0018(9)
C6 0.0471(11) 0.0416(11) 0.0288(9) -0.0030(8) 0.0035(8) 0.0040(9)
C7 0.0568(13) 0.0445(13) 0.0472(12) 0.0038(10) -0.0019(10) 0.0111(10)
C8 0.0503(12) 0.0744(17) 0.0484(13) -0.0134(12) -0.0060(10) 0.0036(12)
C9 0.0603(13) 0.0442(13) 0.0485(13) 0.0054(10) -0.0041(11) -0.0039(10)
C10 0.0375(10) 0.0391(11) 0.0364(10) 0.0004(8) -0.0008(8) 0.0096(8)
C11 0.0407(11) 0.0436(12) 0.0398(11) -0.0009(9) -0.0051(9) 0.0076(9)
C12 0.0413(11) 0.0534(14) 0.0585(14) -0.0021(11) -0.0073(10) -0.0005(10)
C13 0.0367(11) 0.0622(15) 0.0762(17) 0.0054(13) 0.0054(11) -0.0002(11)
C14 0.0480(12) 0.0622(15) 0.0577(14) 0.0067(12) 0.0159(11) 0.0084(11)
C15 0.0462(12) 0.0451(12) 0.0459(12) -0.0017(9) 0.0097(9) 0.0085(10)
C16 0.0726(15) 0.0520(14) 0.0352(11) -0.0079(10) -0.0086(10) -0.0045(11)
C17 0.0526(15) 0.097(2) 0.115(2) 0.0041(19) 0.0195(16) -0.0160(15)
C18 0.0755(16) 0.0549(14) 0.0462(13) -0.0055(11) 0.0247(12) 0.0057(12)
C19 0.0781(15) 0.0498(13) 0.0319(11) -0.0010(9) 0.0113(11) 0.0155(11)
C20 0.0734(15) 0.0613(15) 0.0435(12) 0.0043(11) 0.0210(11) 0.0149(12)
C21 0.0605(13) 0.0512(13) 0.0386(11) 0.0061(10) 0.0066(10) 0.0019(11)
C22 0.0602(13) 0.0455(13) 0.0524(13) 0.0089(10) 0.0155(11) 0.0068(10)
C23 0.0671(15) 0.0787(18) 0.0415(13) 0.0009(12) -0.0043(11) -0.0094(13)
C24 0.0582(15) 0.0812(19) 0.0592(16) -0.0031(13) -0.0019(12) 0.0032(13)
C25 0.0493(14) 0.100(2) 0.0724(18) 0.0170(16) 0.0161(13) 0.0062(14)
C26 0.0479(13) 0.131(3) 0.0424(13) 0.0057(15) 0.0116(11) 0.0154(15)
Li1 0.0509(19) 0.055(2) 0.0289(16) -0.0034(15) 0.0019(14) 0.0084(16)
O3A 0.060(4) 0.070(8) 0.030(4) -0.013(3) 0.001(3) 0.026(6)
C27A 0.081(8) 0.115(9) 0.055(5) 0.004(5) 0.008(5) 0.057(7)
C28A 0.089(5) 0.056(5) 0.099(5) 0.010(4) 0.056(5) 0.026(4)
C29A 0.104(6) 0.145(9) 0.058(4) -0.023(5) 0.036(4) -0.003(6)
C30A 0.081(5) 0.090(6) 0.034(3) -0.015(3) 0.012(3) -0.001(4)
O3B 0.078(7) 0.056(4) 0.051(5) -0.018(3) -0.003(4) 0.019(4)
C30B 0.050(4) 0.079(5) 0.069(5) -0.014(4) 0.013(3) 0.020(3)
C29B 0.115(6) 0.065(5) 0.092(5) 0.009(4) 0.060(5) 0.024(4)
C28B 0.145(7) 0.071(4) 0.061(4) -0.028(3) 0.052(4) -0.020(4)
C27B 0.071(4) 0.085(5) 0.033(3) -0.002(3) 0.018(3) 0.013(3)

loop_
_atom_type_symbol
_atom_type_description
_atom_type_scat_dispersion_real
_atom_type_scat_dispersion_imag
_atom_type_scat_source
C C 0.0033 0.0016 'International Tables Vol C Tables 4.2.6.8 and 6.1.1.4'
H H 0.0000 0.0000 'International Tables Vol C Tables 4.2.6.8 and 6.1.1.4'
Li Li -0.0003 0.0001 'International Tables Vol C Tables 4.2.6.8 and 6.1.1.4'
O O 0.0106 0.0060 'International Tables Vol C Tables 4.2.6.8 and 6.1.1.4'
P P 0.1023 0.0942 'International Tables Vol C Tables 4.2.6.8 and 6.1.1.4'

loop_
_exptl_crystal_face_index_h
_exptl_crystal_face_index_k
_exptl_crystal_face_index_l
_exptl_crystal_face_perp_dist
0 1 2 0.1088
0 -1 0 0.1347
-1 2 -1 0.1237
0 0 1 0.1006
-1 -1 1 0.1636
1 1 -1 0.1396
0 1 0 0.0813
0 -1 1 0.0846
0 1 -1 0.0936
1 0 0 0.1647
-1 0 0 0.1597
0 -1 -2 0.1148

loop_
_geom_angle_atom_site_label_1
_geom_angle_atom_site_label_2
_geom_angle_atom_site_label_3
_geom_angle
C1 P1 C10 110.29(9)
C1 P1 Li1 122.48(10)
C10 P1 Li1 97.81(10)
C19 O1 Li1 122.92(16)
C22 O1 C19 109.03(15)
C22 O1 Li1 127.73(16)
C23 O2 C26 109.06(18)
C23 O2 Li1 125.68(17)
C26 O2 Li1 124.92(16)
C2 C1 P1 125.10(15)
C6 C1 P1 117.55(14)
C6 C1 C2 116.58(17)
C1 C2 C7 121.30(17)
C3 C2 C1 120.05(19)
C3 C2 C7 118.51(18)
C2 C3 H3 118.5
C4 C3 C2 122.96(19)
C4 C3 H3 118.5
C3 C4 C5 116.96(18)
C3 C4 C8 121.5(2)
C5 C4 C8 121.5(2)
C4 C5 H5 118.8
C4 C5 C6 122.4(2)
C6 C5 H5 118.8
C1 C6 C9 120.88(17)
C5 C6 C1 120.76(18)
C5 C6 C9 118.28(18)
C2 C7 H7A 109.5
C2 C7 H7B 109.5
C2 C7 H7C 109.5
H7A C7 H7B 109.5
H7A C7 H7C 109.5
H7B C7 H7C 109.5
C4 C8 H8A 109.5
C4 C8 H8B 109.5
C4 C8 H8C 109.5
H8A C8 H8B 109.5
H8A C8 H8C 109.5
H8B C8 H8C 109.5
C6 C9 H9A 109.5
C6 C9 H9B 109.5
C6 C9 H9C 109.5
H9A C9 H9B 109.5
H9A C9 H9C 109.5
H9B C9 H9C 109.5
C11 C10 P1 116.65(15)
C11 C10 C15 117.16(18)
C15 C10 P1 125.60(15)
C10 C11 C16 120.90(19)
C12 C11 C10 120.3(2)
C12 C11 C16 118.81(19)
C11 C12 H12 118.6
C13 C12 C11 122.7(2)
C13 C12 H12 118.6
C12 C13 C14 117.1(2)
C12 C13 C17 121.3(2)
C14 C13 C17 121.6(2)
C13 C14 H14 118.6
C13 C14 C15 122.8(2)
C15 C14 H14 118.6
C10 C15 C18 121.16(19)
C14 C15 C10 119.9(2)
C14 C15 C18 118.82(19)
C11 C16 H16A 109.5
C11 C16 H16B 109.5
C11 C16 H16C 109.5
H16A C16 H16B 109.5
H16A C16 H16C 109.5
H16B C16 H16C 109.5
C13 C17 H17A 109.5
C13 C17 H17B 109.5
C13 C17 H17C 109.5
H17A C17 H17B 109.5
H17A C17 H17C 109.5
H17B C17 H17C 109.5
C15 C18 H18A 109.5
C15 C18 H18B 109.5
C15 C18 H18C 109.5
H18A C18 H18B 109.5
H18A C18 H18C 109.5
H18B C18 H18C 109.5
O1 C19 H19A 110.8
O1 C19 H19B 110.8
O1 C19 C20 104.60(17)
H19A C19 H19B 108.9
C20 C19 H19A 110.8
C20 C19 H19B 110.8
C19 C20 H20A 111.2
C19 C20 H20B 111.2
C19 C20 C21 102.76(18)
H20A C20 H20B 109.1
C21 C20 H20A 111.2
C21 C20 H20B 111.2
C20 C21 H21A 111.2
C20 C21 H21B 111.2
H21A C21 H21B 109.2
C22 C21 C20 102.62(17)
C22 C21 H21A 111.2
C22 C21 H21B 111.2
O1 C22 C21 107.41(17)
O1 C22 H22A 110.2
O1 C22 H22B 110.2
C21 C22 H22A 110.2
C21 C22 H22B 110.2
H22A C22 H22B 108.5
O2 C23 H23A 110.4
O2 C23 H23B 110.4
O2 C23 C24 106.41(19)
H23A C23 H23B 108.6
C24 C23 H23A 110.4
C24 C23 H23B 110.4
C23 C24 H24A 111.3
C23 C24 H24B 111.3
H24A C24 H24B 109.2
C25 C24 C23 102.54(19)
C25 C24 H24A 111.3
C25 C24 H24B 111.3
C24 C25 H25A 111.3
C24 C25 H25B 111.3
H25A C25 H25B 109.2
C26 C25 C24 102.4(2)
C26 C25 H25A 111.3
C26 C25 H25B 111.3
O2 C26 C25 105.89(19)
O2 C26 H26A 110.6
O2 C26 H26B 110.6
C25 C26 H26A 110.6
C25 C26 H26B 110.6
H26A C26 H26B 108.7
O1 Li1 P1 105.55(14)
O1 Li1 O2 101.37(16)
O1 Li1 O3A 106.0(8)
O1 Li1 O3B 112.1(7)
O2 Li1 P1 113.24(17)
O2 Li1 O3A 103.9(8)
O3A Li1 P1 124.4(4)
O3B Li1 P1 123.7(4)
O3B Li1 O2 98.8(8)
C27A O3A Li1 120.4(13)
C30A O3A Li1 127.4(8)
C30A O3A C27A 107.2(6)
O3A C27A H27A 112.0
O3A C27A H27B 112.0
O3A C27A C28A 98.7(10)
H27A C27A H27B 109.7
C28A C27A H27A 112.0
C28A C27A H27B 112.0
C27A C28A H28A 112.6
C27A C28A H28B 112.6
C27A C28A C29A 96.0(7)
H28A C28A H28B 110.1
C29A C28A H28A 112.6
C29A C28A H28B 112.6
C28A C29A H29A 113.0
C28A C29A H29B 113.0
H29A C29A H29B 110.4
C30A C29A C28A 93.8(5)
C30A C29A H29A 113.0
C30A C29A H29B 113.0
O3A C30A C29A 107.1(8)
O3A C30A H30A 110.3
O3A C30A H30B 110.3
C29A C30A H30A 110.3
C29A C30A H30B 110.3
H30A C30A H30B 108.5
C30B O3B Li1 122.1(7)
C27B O3B Li1 127.3(10)
C27B O3B C30B 108.9(6)
O3B C30B H30C 111.3
O3B C30B H30D 111.3
O3B C30B C29B 102.2(8)
H30C C30B H30D 109.2
C29B C30B H30C 111.3
C29B C30B H30D 111.3
C30B C29B H29C 112.4
C30B C29B H29D 112.4
C30B C29B C28B 96.6(6)
H29C C29B H29D 110.0
C28B C29B H29C 112.4
C28B C29B H29D 112.4
C29B C28B H28C 113.5
C29B C28B H28D 113.5
H28C C28B H28D 110.8
C27B C28B C29B 90.9(5)
C27B C28B H28C 113.5
C27B C28B H28D 113.5
O3B C27B C28B 101.8(8)
O3B C27B H27C 111.4
O3B C27B H27D 111.4
C28B C27B H27C 111.4
C28B C27B H27D 111.4
H27C C27B H27D 109.3

loop_
_geom_bond_atom_site_label_1
_geom_bond_atom_site_label_2
_geom_bond_distance
P1 C1 1.8164(19)
P1 C10 1.829(2)
P1 Li1 2.552(3)
O1 C19 1.432(2)
O1 C22 1.429(3)
O1 Li1 1.944(3)
O2 C23 1.414(3)
O2 C26 1.449(3)
O2 Li1 1.954(4)
C1 C2 1.420(3)
C1 C6 1.415(3)
C2 C3 1.389(3)
C2 C7 1.503(3)
C3 H3 0.9300
C3 C4 1.378(3)
C4 C5 1.384(3)
C4 C8 1.510(3)
C5 H5 0.9300
C5 C6 1.386(3)
C6 C9 1.505(3)
C7 H7A 0.9600
C7 H7B 0.9600
C7 H7C 0.9600
C8 H8A 0.9600
C8 H8B 0.9600
C8 H8C 0.9600
C9 H9A 0.9600
C9 H9B 0.9600
C9 H9C 0.9600
C10 C11 1.415(3)
C10 C15 1.420(3)
C11 C12 1.389(3)
C11 C16 1.505(3)
C12 H12 0.9300
C12 C13 1.379(3)
C13 C14 1.382(3)
C13 C17 1.521(3)
C14 H14 0.9300
C14 C15 1.391(3)
C15 C18 1.503(3)
C16 H16A 0.9600
C16 H16B 0.9600
C16 H16C 0.9600
C17 H17A 0.9600
C17 H17B 0.9600
C17 H17C 0.9600
C18 H18A 0.9600
C18 H18B 0.9600
C18 H18C 0.9600
C19 H19A 0.9700
C19 H19B 0.9700
C19 C20 1.497(3)
C20 H20A 0.9700
C20 H20B 0.9700
C20 C21 1.511(3)
C21 H21A 0.9700
C21 H21B 0.9700
C21 C22 1.508(3)
C22 H22A 0.9700
C22 H22B 0.9700
C23 H23A 0.9700
C23 H23B 0.9700
C23 C24 1.502(3)
C24 H24A 0.9700
C24 H24B 0.9700
C24 C25 1.499(4)
C25 H25A 0.9700
C25 H25B 0.9700
C25 C26 1.487(4)
C26 H26A 0.9700
C26 H26B 0.9700
Li1 O3A 2.032(13)
Li1 O3B 1.944(10)
O3A C27A 1.477(12)
O3A C30A 1.437(10)
C27A H27A 0.9700
C27A H27B 0.9700
C27A C28A 1.536(13)
C28A H28A 0.9700
C28A H28B 0.9700
C28A C29A 1.600(10)
C29A H29A 0.9700
C29A H29B 0.9700
C29A C30A 1.437(9)
C30A H30A 0.9700
C30A H30B 0.9700
O3B C30B 1.448(11)
O3B C27B 1.436(11)
C30B H30C 0.9700
C30B H30D 0.9700
C30B C29B 1.521(11)
C29B H29C 0.9700
C29B H29D 0.9700
C29B C28B 1.629(10)
C28B H28C 0.9700
C28B H28D 0.9700
C28B C27B 1.523(9)
C27B H27C 0.9700
C27B H27D 0.9700

loop_
_exptl_oxdiff_crystal_face_indexfrac_h
_exptl_oxdiff_crystal_face_indexfrac_k
_exptl_oxdiff_crystal_face_indexfrac_l
_exptl_oxdiff_crystal_face_x
_exptl_oxdiff_crystal_face_y
_exptl_oxdiff_crystal_face_z
-0.0004 0.9989 2.0001 -0.0029 -0.0667 0.0543
0.0002 -0.9998 -0.0001 -0.0345 0.0109 -0.0195
-0.9998 1.9996 -1.0002 0.0786 0.0680 0.0719
-0.0001 -0.0005 1.0000 -0.0187 -0.0279 0.0174
-0.9996 -1.0008 0.9995 -0.0621 0.0448 0.0484
0.9996 1.0008 -0.9995 0.0621 -0.0448 -0.0484
-0.0002 0.9998 0.0001 0.0345 -0.0109 0.0195
0.0000 -1.0003 0.9999 -0.0532 -0.0170 -0.0020
-0.0000 1.0003 -0.9999 0.0532 0.0170 0.0020
0.9996 0.0006 0.0004 0.0090 -0.0618 -0.0504
-0.9996 -0.0006 -0.0004 -0.0090 0.0618 0.0504
0.0004 -0.9989 -2.0001 0.0029 0.0667 -0.0543
